data_4515225
loop_
_publ_author_name
'Wang, XiaoXuan'
'Xu, XinXin'
'Liu, Ning'
'Shi, Fa-Nian'
'Shi, GuiMei'

_publ_section_title
;
 Zn--H+ Battery, Versatile Energy Conversion Equipment for Electricity
 Generation and H2 Production Simultaneously
;
_journal_issue 12
_journal_name_full 'ACS Sustainable Chemistry &amp; Engineering'
_journal_page_first 10979
_journal_paper_doi 10.1021/acssuschemeng.9b02048
_journal_volume 7
_journal_year 2019
_chemical_formula_sum 'C30 H30 Cu6 N12 O0 S6'
_chemical_formula_weight 1132.26
_space_group_IT_number 29
_space_group_name_Hall 'P 2c -2ac'
_space_group_name_H-M_alt 'P c a 21'
_symmetry_cell_setting orthorhombic
_symmetry_space_group_name_Hall 'P 2c -2ac'
_symmetry_space_group_name_H-M 'P c a 21'
_atom_sites_solution_hydrogens geom
_atom_sites_solution_primary direct
_atom_sites_solution_secondary difmap
_audit_creation_method SHELXL-97
_cell_angle_alpha 90.00
_cell_angle_beta 90.00
_cell_angle_gamma 90.00
_cell_formula_units_Z 4
_cell_length_a 18.5028(7)
_cell_length_b 11.5294(5)
_cell_length_c 20.0879(8)
_cell_measurement_reflns_used 24869
_cell_measurement_temperature 293(2)
_cell_measurement_theta_max 28.31
_cell_measurement_theta_min 1.77
_cell_volume 4285.3(3)
_computing_cell_refinement 'SAINT (Bruker, 1999)'
_computing_data_collection 'SMART (Bruker, 1997)'
_computing_data_reduction SAINT
_computing_molecular_graphics 'SHELXTL-PLUS (Sheldrick, 1990)'
_computing_publication_material SHELXL-97
_computing_structure_refinement 'SHELXL-97 (Sheldrick, 1997)'
_computing_structure_solution 'SHELXS-97 (Sheldrick, 1990)'
_diffrn_ambient_temperature 293(2)
_diffrn_measured_fraction_theta_full 0.967
_diffrn_measured_fraction_theta_max 0.967
_diffrn_measurement_device_type 'Bruker APEX CCD area-detector'
_diffrn_measurement_method '\w scans'
_diffrn_radiation_monochromator graphite
_diffrn_radiation_source 'fine-focus sealed tube'
_diffrn_radiation_type MoK\a
_diffrn_radiation_wavelength 0.71073
_diffrn_reflns_av_R_equivalents 0.0290
_diffrn_reflns_av_sigmaI/netI 0.0407
_diffrn_reflns_limit_h_max 24
_diffrn_reflns_limit_h_min -21
_diffrn_reflns_limit_k_max 15
_diffrn_reflns_limit_k_min -15
_diffrn_reflns_limit_l_max 25
_diffrn_reflns_limit_l_min -26
_diffrn_reflns_number 24869
_diffrn_reflns_theta_full 28.31
_diffrn_reflns_theta_max 28.31
_diffrn_reflns_theta_min 1.77
_exptl_absorpt_coefficient_mu 3.255
_exptl_absorpt_correction_T_max 0.505
_exptl_absorpt_correction_T_min 0.367
_exptl_absorpt_correction_type multi-scan
_exptl_absorpt_process_details 'SADABS (Sheldrick, 1996)'
_exptl_crystal_colour yellow
_exptl_crystal_density_diffrn 1.755
_exptl_crystal_density_method 'not measured'
_exptl_crystal_description block
_exptl_crystal_F_000 2256
_exptl_crystal_size_max 0.32
_exptl_crystal_size_mid 0.28
_exptl_crystal_size_min 0.21
_refine_diff_density_max 1.827
_refine_diff_density_min -0.773
_refine_diff_density_rms 0.156
_refine_ls_abs_structure_details 'Flack H D (1983), Acta Cryst. A39, 876-881'
_refine_ls_abs_structure_Flack 0.92(2)
_refine_ls_extinction_method none
_refine_ls_goodness_of_fit_ref 1.426
_refine_ls_hydrogen_treatment mixed
_refine_ls_matrix_type full
_refine_ls_number_parameters 217
_refine_ls_number_reflns 9574
_refine_ls_number_restraints 1
_refine_ls_restrained_S_all 1.426
_refine_ls_R_factor_all 0.0780
_refine_ls_R_factor_gt 0.0674
_refine_ls_shift/su_max 0.190
_refine_ls_shift/su_mean 0.031
_refine_ls_structure_factor_coef Fsqd
_refine_ls_weighting_details 'calc w=1/[\s^2^(Fo^2^)+(0.1000P)^2^+0.0000P] where P=(Fo^2^+2Fc^2^)/3'
_refine_ls_weighting_scheme calc
_refine_ls_wR_factor_gt 0.1925
_refine_ls_wR_factor_ref 0.2012
_reflns_number_gt 8086
_reflns_number_total 9574
_reflns_threshold_expression >2sigma(I)
_cod_data_source_file sc9b02048_si_002.cif
_cod_data_source_block Cu6S6
_cod_original_sg_symbol_H-M Pca21
_cod_database_code 4515225

loop_
_symmetry_equiv_pos_as_xyz
'x, y, z'
'-x, -y, z+1/2'
'x+1/2, -y, z'
'-x+1/2, y, z+1/2'

loop_
_atom_site_label
_atom_site_type_symbol
_atom_site_fract_x
_atom_site_fract_y
_atom_site_fract_z
_atom_site_U_iso_or_equiv
_atom_site_adp_type
_atom_site_occupancy
_atom_site_symmetry_multiplicity
_atom_site_calc_flag
_atom_site_refinement_flags
Cu1 Cu 0.08822(6) 0.19743(9) 0.25174(5) 0.0389(3) Uiso 1 1 d .
Cu2 Cu 0.21929(5) 0.13315(8) 0.14622(5) 0.0372(2) Uiso 1 1 d .
Cu3 Cu 0.16208(6) 0.29650(8) 0.06345(5) 0.0362(2) Uiso 1 1 d .
Cu4 Cu 0.17865(6) 0.39174(9) 0.19897(5) 0.0400(3) Uiso 1 1 d .
Cu5 Cu 0.07404(6) 0.10685(9) 0.11377(5) 0.0365(2) Uiso 1 1 d .
Cu6 Cu 0.03297(6) 0.35817(9) 0.16732(6) 0.0422(3) Uiso 1 1 d .
S1 S 0.12570(12) 0.36268(17) 0.29736(11) 0.0383(5) Uiso 1 1 d .
S2 S -0.03048(11) 0.19900(17) 0.13978(11) 0.0370(4) Uiso 1 1 d .
S3 S 0.12608(11) 0.13189(16) 0.01399(11) 0.0355(4) Uiso 1 1 d .
S4 S 0.28146(11) 0.29446(16) 0.17413(10) 0.0346(4) Uiso 1 1 d .
S5 S 0.16846(11) 0.05305(18) 0.23546(11) 0.0361(4) Uiso 1 1 d .
S6 S 0.08237(11) 0.44173(18) 0.07721(11) 0.0395(5) Uiso 1 1 d .
N5 N 0.2492(4) 0.0447(5) 0.0645(4) 0.0352(14) Uiso 1 1 d .
N9 N 0.0730(4) -0.0557(6) 0.1552(4) 0.0361(15) Uiso 1 1 d .
N11 N 0.1785(4) 0.5491(6) 0.1533(4) 0.0380(15) Uiso 1 1 d .
N1 N 0.0039(4) 0.4546(6) 0.2472(4) 0.0426(16) Uiso 1 1 d .
N7 N 0.2640(4) 0.3578(5) 0.0476(4) 0.0366(15) Uiso 1 1 d .
N2 N 0.0440(4) 0.5227(6) 0.3522(4) 0.0408(16) Uiso 1 1 d .
N6 N 0.2169(4) -0.0183(8) -0.0434(5) 0.053(2) Uiso 1 1 d .
N3 N -0.0106(4) 0.1274(6) 0.2651(4) 0.0405(16) Uiso 1 1 d .
C24 C 0.1140(5) -0.1596(8) 0.2486(5) 0.0409(18) Uiso 1 1 d .
H24A H 0.1420 -0.1641 0.2870 0.049 Uiso 1 1 calc R
N12 N 0.1374(5) 0.6516(7) 0.0590(5) 0.055(2) Uiso 1 1 d .
C21 C 0.1142(5) -0.0665(7) 0.2111(4) 0.0365(17) Uiso 1 1 d .
C16 C 0.3104(5) 0.3581(7) 0.0993(5) 0.0402(19) Uiso 1 1 d .
C14 C 0.3091(5) -0.0204(8) 0.0599(5) 0.046(2) Uiso 1 1 d .
H14A H 0.3410 -0.0210 0.0956 0.055 Uiso 1 1 calc R
C22 C 0.0303(5) -0.1415(7) 0.1371(5) 0.0428(19) Uiso 1 1 d .
N10 N 0.0274(6) -0.2446(10) 0.1735(6) 0.078(3) Uiso 1 1 d .
C26 C 0.1399(5) 0.5563(8) 0.0997(5) 0.045(2) Uiso 1 1 d .
C4 C -0.0534(6) 0.5200(9) 0.2511(6) 0.054(2) Uiso 1 1 d .
H4A H -0.0873 0.5185 0.2170 0.064 Uiso 1 1 calc R
C27 C 0.2224(5) 0.6412(9) 0.1701(6) 0.054(2) Uiso 1 1 d .
N4 N -0.1219(5) 0.0757(8) 0.2121(6) 0.066(2) Uiso 1 1 d .
C7 C -0.0318(5) 0.0673(8) 0.3211(5) 0.049(2) Uiso 1 1 d .
C6 C -0.0574(5) 0.1273(7) 0.2138(5) 0.043(2) Uiso 1 1 d .
C28 C 0.2250(6) 0.7308(10) 0.1295(6) 0.063(3) Uiso 1 1 d .
H28A H 0.2565 0.7915 0.1392 0.075 Uiso 1 1 calc R
C10 C 0.0199(7) 0.0698(10) 0.3754(7) 0.069(3) Uiso 1 1 d .
H10A H 0.0014 0.0258 0.4122 0.103 Uiso 1 1 calc R
H10B H 0.0276 0.1486 0.3891 0.103 Uiso 1 1 calc R
H10C H 0.0648 0.0368 0.3609 0.103 Uiso 1 1 calc R
C17 C 0.2855(6) 0.4068(9) -0.0102(6) 0.054(2) Uiso 1 1 d .
C1 C 0.0501(5) 0.4580(7) 0.2996(4) 0.0382(18) Uiso 1 1 d .
C30 C 0.2649(7) 0.6316(10) 0.2324(7) 0.065(3) Uiso 1 1 d .
H30A H 0.2930 0.7008 0.2385 0.097 Uiso 1 1 calc R
H30B H 0.2966 0.5658 0.2296 0.097 Uiso 1 1 calc R
H30C H 0.2327 0.6219 0.2694 0.097 Uiso 1 1 calc R
N8 N 0.3759(5) 0.3992(8) 0.0974(5) 0.063(2) Uiso 1 1 d .
C11 C 0.2044(4) 0.0463(7) 0.0109(4) 0.0344(16) Uiso 1 1 d .
C25 C -0.0111(6) -0.1302(9) 0.0740(7) 0.063(3) Uiso 1 1 d .
H25A H -0.0030 -0.0548 0.0552 0.095 Uiso 1 1 calc R
H25B H -0.0617 -0.1400 0.0829 0.095 Uiso 1 1 calc R
H25C H 0.0046 -0.1886 0.0431 0.095 Uiso 1 1 calc R
C29 C 0.1844(7) 0.7371(12) 0.0755(7) 0.076(3) Uiso 1 1 d .
H29A H 0.1882 0.8019 0.0481 0.091 Uiso 1 1 calc R
C23 C 0.0724(5) -0.2466(9) 0.2296(5) 0.052(2) Uiso 1 1 d .
H23A H 0.0730 -0.3138 0.2552 0.063 Uiso 1 1 calc R
C12 C 0.2781(6) -0.0827(10) -0.0448(6) 0.062(3) Uiso 1 1 d .
C20 C 0.2314(7) 0.4107(11) -0.0657(7) 0.071(3) Uiso 1 1 d .
H20A H 0.1889 0.3686 -0.0529 0.106 Uiso 1 1 calc R
H20B H 0.2519 0.3760 -0.1049 0.106 Uiso 1 1 calc R
H20C H 0.2189 0.4899 -0.0749 0.106 Uiso 1 1 calc R
C2 C -0.0129(6) 0.5951(9) 0.3557(6) 0.055(2) Uiso 1 1 d .
C3 C -0.0643(6) 0.5914(9) 0.3053(6) 0.056(2) Uiso 1 1 d .
H3A H -0.1057 0.6368 0.3081 0.067 Uiso 1 1 calc R
C13 C 0.3251(6) -0.0852(10) 0.0057(6) 0.060(3) Uiso 1 1 d .
H13A H 0.3670 -0.1296 0.0037 0.072 Uiso 1 1 calc R
C15 C 0.2893(7) -0.1590(12) -0.1079(8) 0.084(4) Uiso 1 1 d .
H15A H 0.3337 -0.2016 -0.1038 0.126 Uiso 1 1 calc R
H15B H 0.2915 -0.1102 -0.1466 0.126 Uiso 1 1 calc R
H15C H 0.2497 -0.2122 -0.1123 0.126 Uiso 1 1 calc R
C19 C 0.3948(7) 0.4506(11) 0.0396(7) 0.073(3) Uiso 1 1 d .
H19A H 0.4408 0.4827 0.0365 0.088 Uiso 1 1 calc R
C18 C 0.3501(6) 0.4584(11) -0.0152(7) 0.069(3) Uiso 1 1 d .
H18A H 0.3641 0.4975 -0.0536 0.083 Uiso 1 1 calc R
C8 C -0.0943(7) 0.0128(12) 0.3229(7) 0.072(3) Uiso 1 1 d .
H8A H -0.1081 -0.0286 0.3605 0.087 Uiso 1 1 calc R
C5 C -0.0185(7) 0.6758(12) 0.4154(7) 0.079(3) Uiso 1 1 d .
H5A H 0.0226 0.6646 0.4439 0.118 Uiso 1 1 calc R
H5B H -0.0620 0.6588 0.4397 0.118 Uiso 1 1 calc R
H5C H -0.0197 0.7547 0.4003 0.118 Uiso 1 1 calc R
C9 C -0.1394(8) 0.0184(13) 0.2675(7) 0.082(4) Uiso 1 1 d .
H9A H -0.1837 -0.0195 0.2692 0.098 Uiso 1 1 calc R

loop_
_atom_type_symbol
_atom_type_description
_atom_type_scat_dispersion_real
_atom_type_scat_dispersion_imag
_atom_type_scat_source
C C 0.0033 0.0016 'International Tables Vol C Tables 4.2.6.8 and 6.1.1.4'
H H 0.0000 0.0000 'International Tables Vol C Tables 4.2.6.8 and 6.1.1.4'
N N 0.0061 0.0033 'International Tables Vol C Tables 4.2.6.8 and 6.1.1.4'
O O 0.0106 0.0060 'International Tables Vol C Tables 4.2.6.8 and 6.1.1.4'
S S 0.1246 0.1234 'International Tables Vol C Tables 4.2.6.8 and 6.1.1.4'
Cu Cu 0.3201 1.2651 'International Tables Vol C Tables 4.2.6.8 and 6.1.1.4'

loop_
_geom_angle_atom_site_label_1
_geom_angle_atom_site_label_2
_geom_angle_atom_site_label_3
_geom_angle
N3 Cu1 S1 124.8(2)
N3 Cu1 S5 108.7(2)
S1 Cu1 S5 119.12(9)
N3 Cu1 Cu6 90.9(2)
S1 Cu1 Cu6 77.87(7)
S5 Cu1 Cu6 131.47(8)
N3 Cu1 Cu5 84.5(2)
S1 Cu1 Cu5 135.41(8)
S5 Cu1 Cu5 70.34(6)
Cu6 Cu1 Cu5 67.91(4)
N3 Cu1 Cu4 148.7(2)
S1 Cu1 Cu4 47.94(6)
S5 Cu1 Cu4 97.66(7)
Cu6 Cu1 Cu4 58.49(4)
Cu5 Cu1 Cu4 88.97(4)
N5 Cu2 S5 124.31(19)
N5 Cu2 S4 118.7(2)
S5 Cu2 S4 110.93(9)
N5 Cu2 Cu3 87.66(19)
S5 Cu2 Cu3 127.88(7)
S4 Cu2 Cu3 77.30(6)
N5 Cu2 Cu5 91.1(2)
S5 Cu2 Cu5 74.65(6)
S4 Cu2 Cu5 129.81(7)
Cu3 Cu2 Cu5 63.72(4)
N7 Cu3 S3 119.9(2)
N7 Cu3 S6 111.57(19)
S3 Cu3 S6 119.33(9)
N7 Cu3 Cu2 88.6(2)
S3 Cu3 Cu2 78.52(6)
S6 Cu3 Cu2 133.96(8)
N7 Cu3 Cu5 146.42(19)
S3 Cu3 Cu5 49.57(6)
S6 Cu3 Cu5 98.62(7)
Cu2 Cu3 Cu5 59.07(3)
N7 Cu3 Cu4 85.3(2)
S3 Cu3 Cu4 138.94(7)
S6 Cu3 Cu4 71.20(7)
Cu2 Cu3 Cu4 69.76(4)
Cu5 Cu3 Cu4 90.99(4)
N11 Cu4 S1 122.2(2)
N11 Cu4 S4 110.1(2)
S1 Cu4 S4 119.32(9)
N11 Cu4 Cu6 91.1(2)
S1 Cu4 Cu6 75.96(7)
S4 Cu4 Cu6 133.73(7)
N11 Cu4 Cu3 85.1(2)
S1 Cu4 Cu3 135.69(7)
S4 Cu4 Cu3 72.52(6)
Cu6 Cu4 Cu3 68.82(4)
N11 Cu4 Cu1 145.9(2)
S1 Cu4 Cu1 47.77(6)
S4 Cu4 Cu1 100.20(6)
Cu6 Cu4 Cu1 55.77(4)
Cu3 Cu4 Cu1 89.43(4)
N9 Cu5 S3 119.0(2)
N9 Cu5 S2 109.0(2)
S3 Cu5 S2 120.79(9)
N9 Cu5 Cu2 90.80(19)
S3 Cu5 Cu2 77.33(6)
S2 Cu5 Cu2 135.96(7)
N9 Cu5 Cu3 146.48(19)
S3 Cu5 Cu3 49.60(6)
S2 Cu5 Cu3 101.86(6)
Cu2 Cu5 Cu3 57.21(4)
N9 Cu5 Cu1 86.8(2)
S3 Cu5 Cu1 138.60(7)
S2 Cu5 Cu1 72.30(7)
Cu2 Cu5 Cu1 70.01(4)
Cu3 Cu5 Cu1 90.60(4)
N1 Cu6 S6 120.8(2)
N1 Cu6 S2 120.3(2)
S6 Cu6 S2 111.38(9)
N1 Cu6 Cu1 88.8(2)
S6 Cu6 Cu1 130.08(7)
S2 Cu6 Cu1 78.05(7)
N1 Cu6 Cu4 90.0(2)
S6 Cu6 Cu4 74.42(7)
S2 Cu6 Cu4 132.26(7)
Cu1 Cu6 Cu4 65.74(4)
C1 S1 Cu1 107.1(3)
C1 S1 Cu4 105.9(3)
Cu1 S1 Cu4 84.29(8)
C6 S2 Cu6 108.7(3)
C6 S2 Cu5 102.4(3)
Cu6 S2 Cu5 89.64(8)
C11 S3 Cu5 108.3(3)
C11 S3 Cu3 104.2(3)
Cu5 S3 Cu3 80.82(8)
C16 S4 Cu2 106.7(3)
C16 S4 Cu4 103.8(3)
Cu2 S4 Cu4 91.99(8)
C21 S5 Cu2 109.8(3)
C21 S5 Cu1 103.9(3)
Cu2 S5 Cu1 95.09(9)
C26 S6 Cu6 111.2(3)
C26 S6 Cu3 101.2(3)
Cu6 S6 Cu3 92.67(9)
C14 N5 C11 117.2(8)
C14 N5 Cu2 124.5(7)
C11 N5 Cu2 118.2(5)
C22 N9 C21 119.6(8)
C22 N9 Cu5 125.5(6)
C21 N9 Cu5 114.4(5)
C26 N11 C27 118.6(8)
C26 N11 Cu4 115.7(6)
C27 N11 Cu4 125.2(7)
C4 N1 C1 116.6(9)
C4 N1 Cu6 125.6(7)
C1 N1 Cu6 117.6(6)
C17 N7 C16 118.3(8)
C17 N7 Cu3 123.5(6)
C16 N7 Cu3 118.0(6)
C1 N2 C2 117.8(9)
C11 N6 C12 117.7(9)
C6 N3 C7 116.2(8)
C6 N3 Cu1 118.8(6)
C7 N3 Cu1 124.6(6)
C21 C24 C23 117.1(9)
C29 N12 C26 114.5(10)
C24 C21 N9 123.2(8)
C24 C21 S5 118.5(7)
N9 C21 S5 118.2(6)
N8 C16 N7 124.9(9)
N8 C16 S4 117.4(8)
N7 C16 S4 117.7(6)
N5 C14 C13 123.0(10)
N9 C22 N10 121.3(9)
N9 C22 C25 118.6(9)
N10 C22 C25 120.0(9)
C22 N10 C23 114.3(10)
N11 C26 N12 124.6(9)
N11 C26 S6 120.0(7)
N12 C26 S6 115.3(7)
N1 C4 C3 120.8(11)
C28 C27 N11 118.3(11)
C28 C27 C30 124.1(10)
N11 C27 C30 117.5(10)
C6 N4 C9 114.6(11)
C8 C7 N3 120.9(10)
C8 C7 C10 124.5(11)
N3 C7 C10 114.6(9)
N4 C6 N3 126.5(9)
N4 C6 S2 115.9(8)
N3 C6 S2 117.5(7)
C29 C28 C27 122.0(12)
C18 C17 N7 120.9(11)
C18 C17 C20 121.8(11)
N7 C17 C20 117.1(9)
N2 C1 N1 126.5(8)
N2 C1 S1 116.3(7)
N1 C1 S1 117.2(6)
C16 N8 C19 115.2(10)
N6 C11 N5 122.2(8)
N6 C11 S3 118.8(7)
N5 C11 S3 118.9(6)
C28 C29 N12 121.7(13)
C24 C23 N10 124.5(10)
C13 C12 N6 122.7(11)
C13 C12 C15 121.3(11)
N6 C12 C15 116.0(11)
N2 C2 C3 118.6(10)
N2 C2 C5 118.3(10)
C3 C2 C5 123.1(10)
C4 C3 C2 119.5(10)
C12 C13 C14 117.1(11)
N8 C19 C18 124.1(12)
C17 C18 C19 116.5(13)
C7 C8 C9 118.8(13)
N4 C9 C8 123.0(13)

loop_
_geom_bond_atom_site_label_1
_geom_bond_atom_site_label_2
_geom_bond_distance
Cu1 N3 2.017(7)
Cu1 S1 2.225(2)
Cu1 S5 2.254(2)
Cu1 Cu6 2.7120(16)
Cu1 Cu5 2.9733(15)
Cu1 Cu4 2.9903(15)
Cu2 N5 2.010(7)
Cu2 S5 2.225(2)
Cu2 S4 2.257(2)
Cu2 Cu3 2.7262(14)
Cu2 Cu5 2.7820(14)
Cu3 N7 2.039(7)
Cu3 S3 2.243(2)
Cu3 S6 2.248(2)
Cu3 Cu5 2.9079(14)
Cu3 Cu4 2.9514(15)
Cu4 N11 2.033(7)
Cu4 S1 2.231(2)
Cu4 S4 2.264(2)
Cu4 Cu6 2.7964(15)
Cu5 N9 2.051(7)
Cu5 S3 2.242(2)
Cu5 S2 2.268(2)
Cu6 N1 2.025(8)
Cu6 S6 2.245(2)
Cu6 S2 2.248(2)
S1 C1 1.780(9)
S2 C6 1.772(10)
S3 C11 1.754(8)
S4 C16 1.757(10)
S5 C21 1.775(8)
S6 C26 1.757(9)
N5 C14 1.341(12)
N5 C11 1.358(11)
N9 C22 1.316(11)
N9 C21 1.362(11)
N11 C26 1.294(12)
N11 C27 1.379(12)
N1 C4 1.303(13)
N1 C1 1.356(12)
N7 C17 1.351(13)
N7 C16 1.347(12)
N2 C1 1.298(11)
N2 C2 1.346(13)
N6 C11 1.342(12)
N6 C12 1.355(14)
N3 C6 1.345(12)
N3 C7 1.378(13)
C24 C21 1.312(12)
C24 C23 1.321(13)
N12 C29 1.357(16)
N12 C26 1.371(13)
C16 N8 1.302(13)
C14 C13 1.354(16)
C22 N10 1.396(14)
C22 C25 1.488(16)
N10 C23 1.402(15)
C4 C3 1.379(16)
C27 C28 1.317(16)
C27 C30 1.482(17)
N4 C6 1.335(13)
N4 C9 1.334(17)
C7 C8 1.317(15)
C7 C10 1.452(16)
C28 C29 1.322(17)
C17 C18 1.340(15)
C17 C20 1.498(16)
N8 C19 1.350(17)
C12 C13 1.337(16)
C12 C15 1.557(19)
C2 C3 1.390(15)
C2 C5 1.521(18)
C19 C18 1.380(19)
C8 C9 1.39(2)
